data_7248082
loop_
_publ_author_name
'Shore, Madeline C.'
'Nicholas, Aaron D.'
'Vasiliu, Monica'
'Edwards, Kyle C.'
'de Melo, Gabriel F.'
'Bertke, Jeffery A.'
'Dixon, David A.'
'Knope, Karah E.'

_publ_section_title
;
 Structural chemistry of penta- and hexanitrato thorium(iv) complexes
 isolated using N--H donors
;
_journal_issue 10
_journal_name_full CrystEngComm
_journal_page_first 1380
_journal_page_last 1398
_journal_paper_doi 10.1039/D3CE01319G
_journal_volume 26
_journal_year 2024
_chemical_formula_sum 'C15 H18 N10 O21 Th'
_chemical_formula_weight 906.43
_space_group_crystal_system monoclinic
_space_group_IT_number 15
_space_group_name_Hall '-C 2yc'
_space_group_name_H-M_alt 'C 1 2/c 1'
_atom_sites_solution_hydrogens mixed
_audit_creation_method SHELXL-2018/3
_audit_update_record
;
2023-09-06 deposited with the CCDC.	2024-02-01 downloaded from the CCDC.
;
_cell_angle_alpha 90
_cell_angle_beta 108.057(2)
_cell_angle_gamma 90
_cell_formula_units_Z 4
_cell_length_a 12.2065(10)
_cell_length_b 12.3878(10)
_cell_length_c 19.2532(16)
_cell_measurement_reflns_used 9643
_cell_measurement_temperature 100(2)
_cell_measurement_theta_max 25.40
_cell_measurement_theta_min 2.23
_cell_volume 2767.9(4)
_computing_structure_refinement 'SHELXL-2018/3 (Sheldrick, 2018)'
_computing_structure_solution 'SHELXT 2014/5 (Sheldrick, 2014)'
_diffrn_ambient_temperature 100(2)
_diffrn_measured_fraction_theta_full 0.999
_diffrn_measured_fraction_theta_max 0.999
_diffrn_measurement_device_type 'Bruker D8 Quest/Photon 100'
_diffrn_measurement_method 'profile data from \f and \w scans'
_diffrn_radiation_type MoK\a
_diffrn_radiation_wavelength 0.71073
_diffrn_reflns_av_R_equivalents 0.0582
_diffrn_reflns_av_unetI/netI 0.0159
_diffrn_reflns_Laue_measured_fraction_full 0.999
_diffrn_reflns_Laue_measured_fraction_max 0.999
_diffrn_reflns_limit_h_max 14
_diffrn_reflns_limit_h_min -14
_diffrn_reflns_limit_k_max 14
_diffrn_reflns_limit_k_min -14
_diffrn_reflns_limit_l_max 23
_diffrn_reflns_limit_l_min -23
_diffrn_reflns_number 61863
_diffrn_reflns_point_group_measured_fraction_full 0.999
_diffrn_reflns_point_group_measured_fraction_max 0.999
_diffrn_reflns_theta_full 25.242
_diffrn_reflns_theta_max 25.425
_diffrn_reflns_theta_min 2.410
_diffrn_source 'microfocus sealed tube'
_exptl_absorpt_coefficient_mu 5.500
_exptl_absorpt_correction_T_max 0.19403
_exptl_absorpt_correction_T_min 0.11514
_exptl_absorpt_correction_type multi-scan
_exptl_absorpt_process_details 'SADABS V2016/2 (Bruker, 2016)'
_exptl_crystal_colour colorless
_exptl_crystal_density_diffrn 2.175
_exptl_crystal_density_method 'not measured'
_exptl_crystal_description block
_exptl_crystal_F_000 1744
_exptl_crystal_size_max 0.400
_exptl_crystal_size_mid 0.392
_exptl_crystal_size_min 0.336
_refine_diff_density_max 0.521
_refine_diff_density_min -0.555
_refine_diff_density_rms 0.069
_refine_ls_extinction_method none
_refine_ls_goodness_of_fit_ref 1.170
_refine_ls_hydrogen_treatment mixed
_refine_ls_matrix_type full
_refine_ls_number_parameters 220
_refine_ls_number_reflns 2568
_refine_ls_number_restraints 2
_refine_ls_restrained_S_all 1.170
_refine_ls_R_factor_all 0.0173
_refine_ls_R_factor_gt 0.0157
_refine_ls_shift/su_max 0.000
_refine_ls_shift/su_mean 0.000
_refine_ls_structure_factor_coef Fsqd
_refine_ls_weighting_details 'w=1/[\s^2^(Fo^2^)+(0.0064P)^2^+8.3120P] where P=(Fo^2^+2Fc^2^)/3'
_refine_ls_weighting_scheme calc
_refine_ls_wR_factor_gt 0.0347
_refine_ls_wR_factor_ref 0.0353
_reflns_Friedel_coverage 0.000
_reflns_number_gt 2427
_reflns_number_total 2568
_reflns_threshold_expression 'I > 2\s(I)'
_cod_data_source_file d3ce01319g2.cif
_cod_data_source_block mono111722_a
_cod_depositor_comments 'Adding full bibliography for 7248080--7248089.cif.'
_cod_original_sg_symbol_H-M 'C 2/c'
_cod_database_code 7248082
_shelx_shelxl_version_number 2018/3
_shelx_space_group_comment
;
The symmetry employed for this shelxl refinement is uniquely defined
by the following loop, which should always be used as a source of
symmetry information in preference to the above space-group names.
They are only intended as comments.
;
_shelx_estimated_absorpt_t_min 0.217
_shelx_estimated_absorpt_t_max 0.259

loop_
_space_group_symop_operation_xyz
'x, y, z'
'-x, y, -z+1/2'
'x+1/2, y+1/2, z'
'-x+1/2, y+1/2, -z+1/2'
'-x, -y, -z'
'x, -y, z-1/2'
'-x+1/2, -y+1/2, -z'
'x+1/2, -y+1/2, z-1/2'

loop_
_atom_site_label
_atom_site_type_symbol
_atom_site_fract_x
_atom_site_fract_y
_atom_site_fract_z
_atom_site_U_iso_or_equiv
_atom_site_adp_type
_atom_site_occupancy
_atom_site_site_symmetry_order
_atom_site_calc_flag
_atom_site_refinement_flags_posn
_atom_site_refinement_flags_adp
_atom_site_refinement_flags_occupancy
_atom_site_disorder_assembly
_atom_site_disorder_group
Th1 Th 0.500000 0.500000 0.500000 0.01013(5) Uani 1 2 d S . P . .
N11 N 0.27421(16) 0.61777(16) 0.46221(11) 0.0131(4) Uani 1 1 d . . . . .
O11 O 0.28658(15) 0.52453(13) 0.49174(10) 0.0150(4) Uani 1 1 d . . . . .
O12 O 0.36452(14) 0.65758(14) 0.45207(9) 0.0155(4) Uani 1 1 d . . . . .
O13 O 0.18269(14) 0.66522(15) 0.44405(10) 0.0200(4) Uani 1 1 d . . . . .
N21 N 0.57530(17) 0.59608(16) 0.65056(11) 0.0150(4) Uani 1 1 d . . . . .
O21 O 0.47306(14) 0.60927(14) 0.60829(9) 0.0153(4) Uani 1 1 d . . . . .
O22 O 0.63583(14) 0.52706(14) 0.62978(9) 0.0153(4) Uani 1 1 d . . . . .
O23 O 0.61397(16) 0.64729(15) 0.70677(10) 0.0233(4) Uani 1 1 d . . . . .
N31 N 0.39624(16) 0.30203(16) 0.54414(11) 0.0144(4) Uani 1 1 d . . . . .
O31 O 0.43741(14) 0.37913(14) 0.58871(9) 0.0155(4) Uani 1 1 d . . . . .
O32 O 0.39768(14) 0.31751(14) 0.47901(9) 0.0158(4) Uani 1 1 d . . . . .
O33 O 0.35957(15) 0.21967(14) 0.56280(10) 0.0206(4) Uani 1 1 d . . . . .
N41 N 0.500000 0.3450(3) 0.750000 0.0207(7) Uani 1 2 d S T P . .
O41 O 0.40765(16) 0.29492(15) 0.73954(10) 0.0265(4) Uani 1 1 d . . . . .
O42 O 0.500000 0.44690(19) 0.750000 0.0175(5) Uani 1 2 d S T P . .
N51 N 0.26624(19) 0.48048(17) 0.65110(12) 0.0167(5) Uani 1 1 d D . . . .
H56 H 0.3384(17) 0.469(2) 0.6762(15) 0.025 Uiso 1 1 d D U . . .
C51 C 0.2286(2) 0.5826(2) 0.64008(14) 0.0183(5) Uani 1 1 d . . . . .
H51 H 0.281313 0.640910 0.654284 0.022 Uiso 1 1 calc R U . . .
C52 C 0.1130(2) 0.6022(2) 0.60803(14) 0.0188(5) Uani 1 1 d . . . . .
H52 H 0.085016 0.674156 0.600362 0.023 Uiso 1 1 calc R U . . .
C53 C 0.0379(2) 0.5160(2) 0.58705(13) 0.0164(5) Uani 1 1 d . . . . .
H53 H -0.042447 0.528401 0.566154 0.020 Uiso 1 1 calc R U . . .
C54 C 0.0802(2) 0.4117(2) 0.59665(14) 0.0175(5) Uani 1 1 d . . . . .
H54 H 0.029784 0.351997 0.580936 0.021 Uiso 1 1 calc R U . . .
C55 C 0.1969(2) 0.3954(2) 0.62938(14) 0.0190(5) Uani 1 1 d . . . . .
H55 H 0.227498 0.324302 0.636363 0.023 Uiso 1 1 calc R U . . .
N61 N 0.500000 0.0804(3) 0.750000 0.0211(7) Uani 1 2 d DS T P . .
H66 H 0.500000 0.1504(16) 0.750000 0.032 Uiso 1 2 d DS U P . .
C61 C 0.4006(2) 0.0294(3) 0.72170(15) 0.0244(6) Uani 1 1 d . . . . .
H61 H 0.331613 0.069404 0.701652 0.029 Uiso 1 1 calc R U . . .
C62 C 0.3979(3) -0.0800(3) 0.72150(16) 0.0331(8) Uani 1 1 d . . . . .
H62 H 0.327106 -0.117483 0.702102 0.040 Uiso 1 1 calc R U . . .
C63 C 0.500000 -0.1361(3) 0.750000 0.0394(12) Uani 1 2 d S T P . .
H63 H 0.499999 -0.212835 0.750003 0.047 Uiso 1 2 calc R U P . .

loop_
_atom_site_aniso_label
_atom_site_aniso_U_11
_atom_site_aniso_U_22
_atom_site_aniso_U_33
_atom_site_aniso_U_23
_atom_site_aniso_U_13
_atom_site_aniso_U_12
Th1 0.00671(7) 0.00978(7) 0.01376(7) -0.00108(5) 0.00295(5) 0.00042(4)
N11 0.0096(10) 0.0135(10) 0.0153(10) -0.0041(8) 0.0023(8) 0.0011(8)
O11 0.0138(9) 0.0112(8) 0.0208(9) 0.0012(7) 0.0067(7) 0.0000(7)
O12 0.0106(8) 0.0144(9) 0.0227(9) 0.0002(7) 0.0069(7) -0.0003(7)
O13 0.0097(9) 0.0208(10) 0.0269(10) -0.0031(8) 0.0018(7) 0.0058(7)
N21 0.0154(11) 0.0134(11) 0.0162(11) -0.0006(8) 0.0047(9) -0.0008(8)
O21 0.0094(8) 0.0179(9) 0.0172(9) 0.0000(7) 0.0019(7) 0.0030(7)
O22 0.0122(8) 0.0132(8) 0.0198(9) -0.0030(7) 0.0039(7) 0.0033(7)
O23 0.0259(10) 0.0232(10) 0.0177(9) -0.0091(8) 0.0025(8) -0.0029(8)
N31 0.0080(9) 0.0114(10) 0.0240(12) 0.0003(9) 0.0052(8) 0.0022(8)
O31 0.0119(8) 0.0150(9) 0.0186(9) -0.0024(7) 0.0034(7) -0.0023(7)
O32 0.0149(9) 0.0153(9) 0.0184(9) -0.0019(7) 0.0067(7) -0.0014(7)
O33 0.0174(9) 0.0111(9) 0.0350(11) 0.0052(8) 0.0106(8) -0.0029(7)
N41 0.0248(18) 0.0178(16) 0.0145(15) 0.000 -0.0013(13) 0.000
O41 0.0250(10) 0.0201(10) 0.0278(11) 0.0034(8) -0.0013(8) -0.0077(8)
O42 0.0198(13) 0.0091(13) 0.0209(13) 0.000 0.0024(11) 0.000
N51 0.0113(10) 0.0199(12) 0.0191(11) -0.0004(9) 0.0049(9) 0.0013(9)
C51 0.0191(13) 0.0196(13) 0.0167(13) 0.0004(10) 0.0061(10) -0.0018(10)
C52 0.0182(13) 0.0191(13) 0.0190(13) 0.0040(11) 0.0056(11) 0.0006(11)
C53 0.0144(12) 0.0222(14) 0.0128(12) 0.0017(10) 0.0042(10) 0.0020(10)
C54 0.0143(12) 0.0221(14) 0.0165(12) -0.0030(10) 0.0056(10) -0.0002(10)
C55 0.0161(13) 0.0188(13) 0.0230(13) -0.0040(11) 0.0076(11) 0.0010(11)
N61 0.0341(19) 0.0132(15) 0.0187(16) 0.000 0.0122(14) 0.000
C61 0.0152(14) 0.0417(17) 0.0158(13) 0.0014(12) 0.0042(11) 0.0096(12)
C62 0.0312(17) 0.048(2) 0.0267(16) -0.0183(14) 0.0186(13) -0.0272(15)
C63 0.082(4) 0.014(2) 0.043(3) 0.000 0.049(3) 0.000

loop_
_atom_type_symbol
_atom_type_description
_atom_type_scat_dispersion_real
_atom_type_scat_dispersion_imag
_atom_type_scat_source
C C 0.0033 0.0016 'International Tables Vol C Tables 4.2.6.8 and 6.1.1.4'
H H 0.0000 0.0000 'International Tables Vol C Tables 4.2.6.8 and 6.1.1.4'
N N 0.0061 0.0033 'International Tables Vol C Tables 4.2.6.8 and 6.1.1.4'
O O 0.0106 0.0060 'International Tables Vol C Tables 4.2.6.8 and 6.1.1.4'
Th Th -7.2400 8.8979 'International Tables Vol C Tables 4.2.6.8 and 6.1.1.4'

loop_
_geom_angle_atom_site_label_1
_geom_angle_atom_site_label_2
_geom_angle_atom_site_label_3
_geom_angle
_geom_angle_site_symmetry_1
_geom_angle_site_symmetry_3
_geom_angle_publ_flag
O12 Th1 O12 180.0 . 5_666 ?
O12 Th1 O32 113.04(5) . . ?
O12 Th1 O32 66.96(5) 5_666 . ?
O12 Th1 O32 66.96(5) . 5_666 ?
O12 Th1 O32 113.04(5) 5_666 5_666 ?
O32 Th1 O32 180.0 . 5_666 ?
O12 Th1 O22 66.03(5) . 5_666 ?
O12 Th1 O22 113.97(5) 5_666 5_666 ?
O32 Th1 O22 65.92(5) . 5_666 ?
O32 Th1 O22 114.08(5) 5_666 5_666 ?
O12 Th1 O22 113.97(5) . . ?
O12 Th1 O22 66.03(5) 5_666 . ?
O32 Th1 O22 114.08(5) . . ?
O32 Th1 O22 65.92(5) 5_666 . ?
O22 Th1 O22 180.0 5_666 . ?
O12 Th1 O31 113.37(5) . . ?
O12 Th1 O31 66.63(5) 5_666 . ?
O32 Th1 O31 49.85(5) . . ?
O32 Th1 O31 130.15(5) 5_666 . ?
O22 Th1 O31 109.77(5) 5_666 . ?
O22 Th1 O31 70.24(5) . . ?
O12 Th1 O31 66.63(5) . 5_666 ?
O12 Th1 O31 113.37(5) 5_666 5_666 ?
O32 Th1 O31 130.15(5) . 5_666 ?
O32 Th1 O31 49.85(5) 5_666 5_666 ?
O22 Th1 O31 70.24(5) 5_666 5_666 ?
O22 Th1 O31 109.76(5) . 5_666 ?
O31 Th1 O31 180.0 . 5_666 ?
O12 Th1 O11 130.14(5) . 5_666 ?
O12 Th1 O11 49.86(5) 5_666 5_666 ?
O32 Th1 O11 109.92(5) . 5_666 ?
O32 Th1 O11 70.08(5) 5_666 5_666 ?
O22 Th1 O11 112.43(6) 5_666 5_666 ?
O22 Th1 O11 67.57(6) . 5_666 ?
O31 Th1 O11 113.25(5) . 5_666 ?
O31 Th1 O11 66.75(5) 5_666 5_666 ?
O12 Th1 O11 49.86(5) . . ?
O12 Th1 O11 130.14(5) 5_666 . ?
O32 Th1 O11 70.08(5) . . ?
O32 Th1 O11 109.92(5) 5_666 . ?
O22 Th1 O11 67.57(6) 5_666 . ?
O22 Th1 O11 112.43(6) . . ?
O31 Th1 O11 66.75(5) . . ?
O31 Th1 O11 113.25(5) 5_666 . ?
O11 Th1 O11 180.0 5_666 . ?
O12 Th1 O21 109.87(5) . 5_666 ?
O12 Th1 O21 70.13(5) 5_666 5_666 ?
O32 Th1 O21 65.67(5) . 5_666 ?
O32 Th1 O21 114.33(5) 5_666 5_666 ?
O22 Th1 O21 49.50(5) 5_666 5_666 ?
O22 Th1 O21 130.50(5) . 5_666 ?
O31 Th1 O21 111.71(6) . 5_666 ?
O31 Th1 O21 68.29(6) 5_666 5_666 ?
O11 Th1 O21 67.06(5) 5_666 5_666 ?
O11 Th1 O21 112.94(5) . 5_666 ?
O12 Th1 O21 70.13(5) . . ?
O12 Th1 O21 109.87(5) 5_666 . ?
O32 Th1 O21 114.33(5) . . ?
O32 Th1 O21 65.67(5) 5_666 . ?
O22 Th1 O21 130.50(5) 5_666 . ?
O22 Th1 O21 49.50(5) . . ?
O31 Th1 O21 68.29(6) . . ?
O31 Th1 O21 111.71(6) 5_666 . ?
O11 Th1 O21 112.94(5) 5_666 . ?
O11 Th1 O21 67.06(5) . . ?
O21 Th1 O21 180.00(7) 5_666 . ?
O13 N11 O11 122.6(2) . . ?
O13 N11 O12 122.0(2) . . ?
O11 N11 O12 115.43(18) . . ?
O13 N11 Th1 177.41(16) . . ?
O11 N11 Th1 58.59(11) . . ?
O12 N11 Th1 56.86(10) . . ?
N11 O11 Th1 96.43(13) . . ?
N11 O12 Th1 98.25(13) . . ?
O23 N21 O21 122.4(2) . . ?
O23 N21 O22 121.8(2) . . ?
O21 N21 O22 115.80(19) . . ?
O23 N21 Th1 169.74(17) . . ?
O21 N21 Th1 59.13(11) . . ?
O22 N21 Th1 57.59(11) . . ?
N21 O21 Th1 95.95(13) . . ?
N21 O22 Th1 97.56(13) . . ?
O33 N31 O32 122.5(2) . . ?
O33 N31 O31 122.3(2) . . ?
O32 N31 O31 115.20(19) . . ?
O33 N31 Th1 176.80(15) . . ?
O32 N31 Th1 57.49(11) . . ?
O31 N31 Th1 57.79(11) . . ?
N31 O31 Th1 97.22(13) . . ?
N31 O32 Th1 97.63(13) . . ?
O41 N41 O41 120.4(3) . 2_656 ?
O41 N41 O42 119.82(15) . . ?
O41 N41 O42 119.82(16) 2_656 . ?
C55 N51 C51 122.8(2) . . ?
C55 N51 H56 118(2) . . ?
C51 N51 H56 119(2) . . ?
N51 C51 C52 119.5(2) . . ?
N51 C51 H51 120.3 . . ?
C52 C51 H51 120.3 . . ?
C51 C52 C53 119.3(2) . . ?
C51 C52 H52 120.3 . . ?
C53 C52 H52 120.3 . . ?
C54 C53 C52 119.7(2) . . ?
C54 C53 H53 120.1 . . ?
C52 C53 H53 120.1 . . ?
C55 C54 C53 119.2(2) . . ?
C55 C54 H54 120.4 . . ?
C53 C54 H54 120.4 . . ?
N51 C55 C54 119.4(2) . . ?
N51 C55 H55 120.3 . . ?
C54 C55 H55 120.3 . . ?
C61 N61 C61 123.1(4) . 2_656 ?
C61 N61 H66 118.43(18) . . ?
C61 N61 H66 118.43(17) 2_656 . ?
N61 C61 C62 119.7(3) . . ?
N61 C61 H61 120.1 . . ?
C62 C61 H61 120.1 . . ?
C61 C62 C63 118.9(3) . . ?
C61 C62 H62 120.5 . . ?
C63 C62 H62 120.5 . . ?
C62 C63 C62 119.6(4) . 2_656 ?
C62 C63 H63 120.2 . . ?
C62 C63 H63 120.2 2_656 . ?

loop_
_geom_bond_atom_site_label_1
_geom_bond_atom_site_label_2
_geom_bond_distance
_geom_bond_site_symmetry_2
_geom_bond_publ_flag
Th1 O12 2.5398(17) . ?
Th1 O12 2.5399(17) 5_666 ?
Th1 O32 2.5536(17) . ?
Th1 O32 2.5536(17) 5_666 ?
Th1 O22 2.5567(17) 5_666 ?
Th1 O22 2.5567(17) . ?
Th1 O31 2.5596(17) . ?
Th1 O31 2.5596(17) 5_666 ?
Th1 O11 2.5782(17) 5_666 ?
Th1 O11 2.5782(17) . ?
Th1 O21 2.5908(17) 5_666 ?
Th1 O21 2.5909(17) . ?
N11 O13 1.214(3) . ?
N11 O11 1.275(3) . ?
N11 O12 1.277(3) . ?
N21 O23 1.216(3) . ?
N21 O21 1.272(3) . ?
N21 O22 1.273(3) . ?
N31 O33 1.213(3) . ?
N31 O32 1.274(3) . ?
N31 O31 1.278(3) . ?
N41 O41 1.247(2) . ?
N41 O41 1.247(2) 2_656 ?
N41 O42 1.263(4) . ?
N51 C55 1.335(3) . ?
N51 C51 1.340(3) . ?
N51 H56 0.875(18) . ?
C51 C52 1.375(4) . ?
C51 H51 0.9500 . ?
C52 C53 1.384(4) . ?
C52 H52 0.9500 . ?
C53 C54 1.382(4) . ?
C53 H53 0.9500 . ?
C54 C55 1.382(3) . ?
C54 H54 0.9500 . ?
C55 H55 0.9500 . ?
N61 C61 1.325(3) . ?
N61 C61 1.325(3) 2_656 ?
N61 H66 0.868(19) . ?
C61 C62 1.356(4) . ?
C61 H61 0.9500 . ?
C62 C63 1.383(4) . ?
C62 H62 0.9500 . ?
C63 H63 0.9500 . ?

loop_
_geom_hbond_atom_site_label_D
_geom_hbond_atom_site_label_H
_geom_hbond_atom_site_label_A
_geom_hbond_distance_DH
_geom_hbond_distance_HA
_geom_hbond_distance_DA
_geom_hbond_angle_DHA
_geom_hbond_site_symmetry_A
_geom_hbond_publ_flag
N51 H56 N41 0.875(18) 2.55(2) 3.349(3) 151(3) . yes
N51 H56 O41 0.875(18) 2.49(3) 3.056(3) 123(2) . yes
N51 H56 O42 0.875(18) 2.061(19) 2.928(2) 171(3) . yes
N61 H66 N41 0.868(19) 2.41(2) 3.278(4) 180.000(1) . yes
N61 H66 O41 0.868(19) 2.092(17) 2.870(4) 148.8(3) . yes
N61 H66 O41 0.868(19) 2.092(17) 2.870(4) 148.8(3) 2_656 yes
